data_1552331
loop_
_publ_author_name
'Nie, Mingzhe'
'Yang, Le'
'Zhao, Chong'
'Meng, Haibing'
'Feng, Lai'
'Jin, Peng'
'Wang, Chunru'
'Wang, Taishan'

_publ_section_title
;
 A luminescent single-molecule magnet of dimetallofullerene with
 cage-dependent properties.
;
_journal_issue 40
_journal_name_full Nanoscale
_journal_page_first 18612
_journal_page_last 18618
_journal_paper_doi 10.1039/c9nr05255k
_journal_volume 11
_journal_year 2019
_chemical_formula_moiety 'DyEr C82, Ni N4 C36 H44, C7H8'
_chemical_formula_sum 'C125 H52 Dy Er N4 Ni'
_chemical_formula_weight 1998.17
_chemical_name_common DyEr@C82/NiOEP/C7H8
_space_group_crystal_system monoclinic
_space_group_IT_number 12
_space_group_name_Hall '-C 2y'
_space_group_name_H-M_alt 'C 1 2/m 1'
_symmetry_space_group_name_Hall '-C 2y'
_symmetry_space_group_name_H-M 'C 1 2/m 1'
_atom_sites_solution_hydrogens geom
_audit_creation_method SHELXL-2017/1
_audit_update_record
;
2019-08-09 deposited with the CCDC.    2019-09-11 downloaded from the CCDC.
;
_cell_angle_alpha 90
_cell_angle_beta 97.136(2)
_cell_angle_gamma 90
_cell_formula_units_Z 4
_cell_length_a 25.2129(4)
_cell_length_b 14.9535(3)
_cell_length_c 20.2524(5)
_cell_measurement_reflns_used 20566
_cell_measurement_temperature 110(2)
_cell_measurement_theta_max 29.1080
_cell_measurement_theta_min 3.4910
_cell_volume 7576.4(3)
_computing_cell_refinement 'CrysAlisPro 1.171.39.45i (Rigaku OD, 2018)'
_computing_data_collection 'CrysAlisPro 1.171.39.45i (Rigaku OD, 2018)'
_computing_data_reduction 'CrysAlisPro 1.171.39.45i (Rigaku OD, 2018)'
_computing_molecular_graphics 'Bruker SHELXTL'
_computing_publication_material 'Bruker SHELXTL'
_computing_structure_refinement 'SHELXL-2017/1 (Sheldrick, 2017)'
_computing_structure_solution 'SHELXT 2014/5 (Sheldrick, 2014)'
_diffrn_ambient_temperature 110(2)
_diffrn_measured_fraction_theta_full 0.994
_diffrn_measured_fraction_theta_max 0.906
_diffrn_measurement_device_type 'XtaLAB AFC10 (RCD3): fixed-chi single'
_diffrn_radiation_type MoK\a
_diffrn_radiation_wavelength 0.71073
_diffrn_reflns_av_R_equivalents 0.0284
_diffrn_reflns_av_unetI/netI 0.0264
_diffrn_reflns_Laue_measured_fraction_full 0.994
_diffrn_reflns_Laue_measured_fraction_max 0.906
_diffrn_reflns_limit_h_max 35
_diffrn_reflns_limit_h_min -35
_diffrn_reflns_limit_k_max 21
_diffrn_reflns_limit_k_min -14
_diffrn_reflns_limit_l_max 25
_diffrn_reflns_limit_l_min -28
_diffrn_reflns_number 56339
_diffrn_reflns_point_group_measured_fraction_full 0.994
_diffrn_reflns_point_group_measured_fraction_max 0.906
_diffrn_reflns_theta_full 25.242
_diffrn_reflns_theta_max 30.667
_diffrn_reflns_theta_min 3.519
_diffrn_source 'four-circle diffractometer'
_exptl_absorpt_coefficient_mu 2.387
_exptl_absorpt_correction_T_max 0.733
_exptl_absorpt_correction_T_min 0.592
_exptl_absorpt_correction_type multi-scan
_exptl_crystal_colour black
_exptl_crystal_density_diffrn 1.752
_exptl_crystal_description block
_exptl_crystal_F_000 3968
_exptl_crystal_size_max 0.224
_exptl_crystal_size_mid 0.214
_exptl_crystal_size_min 0.130
_refine_diff_density_max 2.409
_refine_diff_density_min -0.971
_refine_diff_density_rms 0.124
_refine_ls_extinction_method none
_refine_ls_goodness_of_fit_ref 1.002
_refine_ls_hydrogen_treatment constr
_refine_ls_matrix_type full
_refine_ls_number_parameters 1097
_refine_ls_number_reflns 10993
_refine_ls_number_restraints 1755
_refine_ls_restrained_S_all 1.008
_refine_ls_R_factor_all 0.1053
_refine_ls_R_factor_gt 0.0917
_refine_ls_shift/su_max 0.006
_refine_ls_shift/su_mean 0.000
_refine_ls_structure_factor_coef Fsqd
_refine_ls_weighting_details 'w=1/[\s^2^(Fo^2^)+(0.1794P)^2^+25.6622P] where P=(Fo^2^+2Fc^2^)/3'
_refine_ls_weighting_scheme calc
_refine_ls_wR_factor_gt 0.2588
_refine_ls_wR_factor_ref 0.2717
_reflns_Friedel_coverage 0.000
_reflns_number_gt 9004
_reflns_number_total 10993
_reflns_threshold_expression 'I > 2\s(I)'
_cod_data_source_file c9nr05255k2.cif
_cod_data_source_block shelx
_cod_depositor_comments 'Adding full bibliography for 1552331.cif.'
_cod_database_code 1552331
_shelx_shelxl_version_number 2017/1
_shelx_space_group_comment
;
The symmetry employed for this shelxl refinement is uniquely defined
by the following loop, which should always be used as a source of
symmetry information in preference to the above space-group names.
They are only intended as comments.
;
_shelx_estimated_absorpt_t_min 0.617
_shelx_estimated_absorpt_t_max 0.747

loop_
_space_group_symop_operation_xyz
'x, y, z'
'-x, y, -z'
'x+1/2, y+1/2, z'
'-x+1/2, y+1/2, -z'
'-x, -y, -z'
'x, -y, z'
'-x+1/2, -y+1/2, -z'
'x+1/2, -y+1/2, z'

loop_
_atom_site_label
_atom_site_type_symbol
_atom_site_fract_x
_atom_site_fract_y
_atom_site_fract_z
_atom_site_U_iso_or_equiv
_atom_site_adp_type
_atom_site_occupancy
_atom_site_site_symmetry_order
_atom_site_calc_flag
_atom_site_refinement_flags_posn
_atom_site_refinement_flags_adp
_atom_site_refinement_flags_occupancy
_atom_site_disorder_assembly
_atom_site_disorder_group
Er03 Er 0.1671(5) 0.0749(9) 0.2526(6) 0.067(2) Uani 0.0306(14) 1 d . U P A 5
Dy3A Dy 0.1671(5) 0.0749(9) 0.2526(6) 0.067(2) Uani 0.0306(14) 1 d . U P A 5
Er05 Er 0.2242(2) 0.000000 0.29180(19) 0.0620(16) Uani 0.0416(9) 2 d S TU P B 6
Dy5A Dy 0.2242(2) 0.000000 0.29180(19) 0.0620(16) Uani 0.0416(9) 2 d S TU P B 6
Er01 Er 0.1492(2) 0.0840(2) 0.2346(3) 0.0532(10) Uani 0.0714(15) 1 d . U P C 7
Dy1A Dy 0.1492(2) 0.0840(2) 0.2346(3) 0.0532(10) Uani 0.0714(15) 1 d . U P C 7
Er02 Er 0.1451(2) 0.1115(5) 0.2030(4) 0.0876(19) Uani 0.0507(12) 1 d . U P D 8
Dy2A Dy 0.1451(2) 0.1115(5) 0.2030(4) 0.0876(19) Uani 0.0507(12) 1 d . U P D 8
Er04 Er 0.1784(4) 0.1135(6) 0.2440(4) 0.068(2) Uani 0.0237(10) 1 d . U P E 9
Dy4A Dy 0.1784(4) 0.1135(6) 0.2440(4) 0.068(2) Uani 0.0237(10) 1 d . U P E 9
Er06 Er 0.1898(5) 0.000000 0.2801(3) 0.074(3) Uani 0.0243(9) 2 d S TU P F 10
Dy6A Dy 0.1898(5) 0.000000 0.2801(3) 0.074(3) Uani 0.0243(9) 2 d S TU P F 10
Er07 Er 0.1094(5) 0.000000 0.1871(9) 0.124(4) Uani 0.0248(7) 2 d S TU P G 11
Dy7A Dy 0.1094(5) 0.000000 0.1871(9) 0.124(4) Uani 0.0248(7) 2 d S TU P G 11
Er08 Er 0.1181(3) 0.0786(5) 0.1739(5) 0.083(2) Uani 0.0283(6) 1 d . U P H 12
Dy8A Dy 0.1181(3) 0.0786(5) 0.1739(5) 0.083(2) Uani 0.0283(6) 1 d . U P H 12
Dy01 Dy 0.24218(7) 0.000000 0.13020(12) 0.0750(10) Uani 0.1460(19) 2 d S TU P I 13
Er1A Er 0.24218(7) 0.000000 0.13020(12) 0.0750(10) Uani 0.1460(19) 2 d S TU P I 13
Dy02 Dy 0.21179(16) 0.000000 0.09220(16) 0.0662(13) Uani 0.0674(11) 2 d S TU P J 14
Er2A Er 0.21179(16) 0.000000 0.09220(16) 0.0662(13) Uani 0.0674(11) 2 d S TU P J 14
Dy03 Dy 0.2143(3) -0.0681(3) 0.1209(2) 0.120(2) Uani 0.0515(9) 1 d . U P K 15
Er3A Er 0.2143(3) -0.0681(3) 0.1209(2) 0.120(2) Uani 0.0515(9) 1 d . U P K 15
Dy04 Dy 0.1437(8) -0.1115(10) 0.1447(10) 0.188(6) Uani 0.0283(6) 1 d . U P H 16
Er4A Er 0.1437(8) -0.1115(10) 0.1447(10) 0.188(6) Uani 0.0283(6) 1 d . U P H 16
Dy05 Dy 0.2647(3) 0.000000 0.1828(7) 0.103(3) Uani 0.0248(7) 2 d S TU P G 17
Er5A Er 0.2647(3) 0.000000 0.1828(7) 0.103(3) Uani 0.0248(7) 2 d S TU P G 17
Dy06 Dy 0.1932(10) -0.1191(16) 0.1427(11) 0.185(6) Uiso 0.0238(9) 1 d . U P L 18
Er6A Er 0.1932(10) -0.1191(16) 0.1427(11) 0.185(6) Uiso 0.0238(9) 1 d . U P L 18
Dy07 Dy 0.24711(19) -0.0362(4) 0.1490(3) 0.0442(15) Uiso 0.0273(9) 1 d . U P M 19
Er7A Er 0.24711(19) -0.0362(4) 0.1490(3) 0.0442(15) Uiso 0.0273(9) 1 d . . P M 19
C01B C 0.2880(6) 0.0224(8) 0.0393(7) 0.102(6) Uani 0.5 1 d D U P N -1
C02B C 0.2637(7) -0.0597(12) 0.0265(10) 0.114(6) Uani 0.5 1 d D U P N -1
C03B C 0.2909(7) -0.1186(12) 0.0741(8) 0.125(6) Uani 0.5 1 d D U P N -1
C04B C 0.3278(5) -0.1003(9) 0.1355(8) 0.101(5) Uani 0.5 1 d D U P N -1
C05B C 0.3431(5) -0.0122(14) 0.1486(8) 0.121(5) Uani 0.5 1 d D U P N -1
C06B C 0.3240(4) 0.0489(9) 0.0962(7) 0.087(4) Uani 0.5 1 d D U P N -1
C07B C 0.3112(7) 0.1376(11) 0.1138(8) 0.120(6) Uani 0.5 1 d D U P N -1
C08B C 0.2666(7) 0.1656(9) 0.0661(9) 0.102(5) Uani 0.5 1 d D U P N -1
C09B C 0.2527(6) 0.0952(11) 0.0210(7) 0.113(6) Uani 0.5 1 d D U P N -1
C10B C 0.1969(7) 0.0882(13) -0.0013(10) 0.081(5) Uani 0.5 1 d D U P N -1
C11B C 0.1770(4) 0.0003(12) -0.0152(4) 0.086(3) Uani 0.5 1 d D U P N -1
C12B C 0.2114(6) -0.0761(13) -0.0021(9) 0.095(6) Uani 0.5 1 d D U P N -1
C13B C 0.1794(7) -0.1491(10) 0.0153(9) 0.081(6) Uani 0.5 1 d D U P N -1
C14B C 0.2046(7) -0.2080(10) 0.0657(8) 0.091(5) Uani 0.5 1 d D U P N -1
C15B C 0.2590(5) -0.1945(11) 0.0885(7) 0.108(7) Uani 0.5 1 d D U P N -1
C16B C 0.2747(4) -0.2228(6) 0.1548(5) 0.066(3) Uani 0.5 1 d D U P N -1
C17B C 0.3167(6) -0.1656(9) 0.1837(6) 0.077(5) Uani 0.5 1 d D U P N -1
C18B C 0.3247(5) -0.1407(9) 0.2492(7) 0.085(4) Uani 0.5 1 d D U P N -1
C19B C 0.3429(4) -0.0496(8) 0.2700(9) 0.097(4) Uani 0.5 1 d D U P N -1
C20B C 0.3507(4) 0.0098(14) 0.2158(7) 0.111(5) Uani 0.5 1 d D U P N -1
C21B C 0.3378(5) 0.0994(10) 0.2332(9) 0.117(6) Uani 0.5 1 d D U P N -1
C22B C 0.3146(8) 0.1606(13) 0.1841(9) 0.117(8) Uani 0.5 1 d D U P N -1
C23B C 0.2767(7) 0.2230(9) 0.2053(9) 0.111(5) Uani 0.5 1 d D U P N -1
C24B C 0.2422(5) 0.2593(8) 0.1524(7) 0.088(4) Uani 0.5 1 d D U P N -1
C25B C 0.2379(7) 0.2234(9) 0.0865(7) 0.087(5) Uani 0.5 1 d D U P N -1
C26B C 0.1833(7) 0.2265(8) 0.0596(5) 0.081(4) Uani 0.5 1 d D U P N -1
C27B C 0.1603(10) 0.1542(13) 0.0204(11) 0.074(5) Uani 0.5 1 d . U P N -1
C28B C 0.1057(8) 0.1274(11) 0.0273(8) 0.098(6) Uani 0.5 1 d D U P N -1
C29B C 0.0874(5) 0.0367(10) 0.0165(5) 0.093(4) Uani 0.5 1 d D U P N -1
C30B C 0.1243(5) -0.0258(7) -0.0063(4) 0.085(4) Uani 0.5 1 d D U P N -1
C31B C 0.1262(6) -0.1190(9) 0.0125(6) 0.077(4) Uani 0.5 1 d D U P N -1
C32B C 0.0917(5) -0.1572(9) 0.0542(8) 0.081(4) Uani 0.5 1 d D U P N -1
C33B C 0.1166(7) -0.2229(10) 0.0965(8) 0.089(5) Uani 0.5 1 d D U P N -1
C35B C 0.1834(5) -0.2731(8) 0.1784(7) 0.083(4) Uani 0.5 1 d D U P N -1
C34B C 0.1716(7) -0.2499(11) 0.1083(7) 0.113(6) Uani 0.5 1 d D U P N -1
C36B C 0.2387(5) -0.2587(6) 0.1997(6) 0.074(3) Uani 0.5 1 d D U P N -1
C37B C 0.2475(8) -0.2358(11) 0.2682(7) 0.089(6) Uani 0.5 1 d D U P N -1
C38B C 0.2896(5) -0.1764(12) 0.2934(7) 0.097(6) Uani 0.5 1 d D U P N -1
C39B C 0.2714(7) -0.1223(9) 0.3491(6) 0.100(5) Uani 0.5 1 d D U P N -1
C40B C 0.2871(7) -0.0313(9) 0.3651(7) 0.111(5) Uani 0.5 1 d D U P N -1
C41B C 0.3248(4) 0.0057(14) 0.3229(7) 0.128(5) Uani 0.5 1 d D U P N -1
C42B C 0.3216(4) 0.0957(9) 0.3010(9) 0.113(5) Uani 0.5 1 d D U P N -1
C43B C 0.2826(8) 0.1578(13) 0.3185(12) 0.102(6) Uani 0.5 1 d D U P N -1
C44B C 0.2580(7) 0.2232(12) 0.2691(9) 0.079(5) Uani 0.5 1 d D U P N -1
C45B C 0.2038(5) 0.2554(7) 0.2743(8) 0.085(4) Uani 0.5 1 d D U P N -1
C46B C 0.1662(7) 0.2826(9) 0.2196(7) 0.108(5) Uani 0.5 1 d D U P N -1
C47B C 0.1911(6) 0.2837(12) 0.1650(7) 0.107(7) Uani 0.5 1 d D U P N -1
C48B C 0.1542(5) 0.2639(10) 0.1077(8) 0.086(4) Uani 0.5 1 d D U P N -1
C49B C 0.1013(5) 0.2403(9) 0.1095(7) 0.075(4) Uani 0.5 1 d D U P N -1
C50B C 0.0753(6) 0.1729(11) 0.0728(7) 0.097(5) Uani 0.5 1 d D U P N -1
C51B C 0.0424(6) 0.1291(8) 0.1118(7) 0.095(5) Uani 0.5 1 d D U P N -1
C52B C 0.0307(4) 0.0431(7) 0.1026(7) 0.084(3) Uani 0.5 1 d D U P N -1
C53B C 0.0495(3) -0.0071(12) 0.0519(5) 0.091(4) Uani 0.5 1 d D U P N -1
C54B C 0.0530(4) -0.0960(8) 0.0725(6) 0.079(3) Uani 0.5 1 d D U P N -1
C55B C 0.0367(5) -0.1030(9) 0.1370(7) 0.090(4) Uani 0.5 1 d D U P N -1
C56B C 0.0603(8) -0.1653(14) 0.1860(8) 0.099(7) Uani 0.5 1 d D U P N -1
C57B C 0.0945(6) -0.2272(11) 0.1597(10) 0.133(8) Uani 0.5 1 d D U P N -1
C58B C 0.1358(6) -0.2594(7) 0.2083(6) 0.078(4) Uani 0.5 1 d D U P N -1
C59B C 0.1446(7) -0.2332(10) 0.2787(7) 0.082(4) Uani 0.5 1 d D U P N -1
C60B C 0.2010(6) -0.2220(8) 0.3068(7) 0.073(3) Uani 0.5 1 d D U P N -1
C61B C 0.2166(7) -0.1522(10) 0.3558(7) 0.088(5) Uani 0.5 1 d D U P N -1
C62B C 0.1766(7) -0.0876(10) 0.3735(8) 0.099(6) Uani 0.5 1 d D U P N -1
C63B C 0.1902(4) 0.0014(9) 0.3934(4) 0.089(3) Uani 0.5 1 d D U P N -1
C64B C 0.2467(5) 0.0260(7) 0.3910(5) 0.092(4) Uani 0.5 1 d D U P N -1
C65B C 0.2480(6) 0.1184(8) 0.3720(6) 0.080(4) Uani 0.5 1 d D U P N -1
C66B C 0.1950(7) 0.1515(9) 0.3625(6) 0.083(5) Uani 0.5 1 d D U P N -1
C67B C 0.1745(6) 0.2108(8) 0.3182(6) 0.088(4) Uani 0.5 1 d D U P N -1
C68B C 0.1184(5) 0.2064(9) 0.2914(8) 0.083(5) Uani 0.5 1 d D U P N -1
C69B C 0.1132(5) 0.2505(10) 0.2304(7) 0.104(5) Uani 0.5 1 d D U P N -1
C70B C 0.0845(6) 0.2365(10) 0.1745(6) 0.093(5) Uani 0.5 1 d D U P N -1
C71B C 0.0482(6) 0.1676(10) 0.1773(6) 0.070(4) Uani 0.5 1 d D U P N -1
C72B C 0.0480(4) 0.1065(9) 0.2312(6) 0.071(3) Uani 0.5 1 d D U P N -1
C73B C 0.0347(4) 0.0154(11) 0.2212(7) 0.100(5) Uani 0.5 1 d D U P N -1
C74B C 0.0226(3) -0.0153(12) 0.1559(6) 0.091(5) Uani 0.5 1 d D U P N -1
C75B C 0.0547(4) -0.0532(9) 0.2677(7) 0.095(4) Uani 0.5 1 d D U P N -1
C76B C 0.0649(6) -0.1438(10) 0.2524(7) 0.107(6) Uani 0.5 1 d D U P N -1
C77B C 0.1070(6) -0.1755(8) 0.3005(8) 0.082(5) Uani 0.5 1 d D U P N -1
C78B C 0.1228(6) -0.1049(11) 0.3459(7) 0.104(6) Uani 0.5 1 d D U P N -1
C79B C 0.0884(5) -0.0262(8) 0.3236(7) 0.097(6) Uani 0.5 1 d D U P N -1
C80B C 0.1075(8) 0.0613(13) 0.3366(9) 0.110(6) Uani 0.5 1 d D U P N -1
C81B C 0.1592(5) 0.0767(11) 0.3762(6) 0.087(5) Uani 0.5 1 d D U P N -1
C82B C 0.0839(5) 0.1307(10) 0.2897(7) 0.094(5) Uani 0.5 1 d D U P N -1
Ni1 Ni 0.01635(2) 0.000000 0.41967(3) 0.02160(16) Uani 1 2 d S T P O 3
N1 N -0.04183(13) 0.000000 0.34640(18) 0.0257(6) Uani 1 2 d S T P O 3
N2 N 0.01739(9) 0.13064(16) 0.41841(12) 0.0252(5) Uani 1 1 d . . . O 3
N3 N 0.07664(13) 0.000000 0.49026(18) 0.0241(6) Uani 1 2 d S T P O 3
C01P C -0.10356(18) 0.1456(3) 0.16126(19) 0.0495(9) Uani 1 1 d . . . O 3
H01A H -0.125456 0.186377 0.131334 0.074 Uiso 1 1 calc R U . O 3
H01B H -0.072844 0.178196 0.184009 0.074 Uiso 1 1 calc R U . O 3
H01C H -0.090873 0.096360 0.135428 0.074 Uiso 1 1 calc R U . O 3
C02P C -0.13697(14) 0.1083(3) 0.21259(18) 0.0409(8) Uani 1 1 d . . . O 3
H02A H -0.150317 0.158414 0.237835 0.049 Uiso 1 1 calc R U . O 3
H02B H -0.168344 0.076591 0.189262 0.049 Uiso 1 1 calc R U . O 3
C03P C -0.10613(12) 0.0452(2) 0.26029(17) 0.0336(6) Uani 1 1 d . . . O 3
C04P C -0.06649(11) 0.0727(2) 0.31467(16) 0.0290(6) Uani 1 1 d . . . O 3
C05P C -0.05500(11) 0.1601(2) 0.32942(16) 0.0300(6) Uani 1 1 d . . . O 3
H05P H -0.075654 0.204741 0.304721 0.036 Uiso 1 1 calc R U . O 3
C06P C -0.01523(11) 0.18742(19) 0.37797(16) 0.0282(6) Uani 1 1 d . . . O 3
C07P C -0.00130(12) 0.27984(19) 0.39097(19) 0.0344(7) Uani 1 1 d . . . O 3
C08P C -0.02786(15) 0.3567(2) 0.3529(2) 0.0468(9) Uani 1 1 d . . . O 3
H08A H -0.020146 0.412231 0.378857 0.056 Uiso 1 1 calc R U . O 3
H08B H -0.067031 0.347282 0.347490 0.056 Uiso 1 1 calc R U . O 3
C09P C -0.0098(2) 0.3686(3) 0.2845(3) 0.0642(13) Uani 1 1 d . . . O 3
H09A H -0.028499 0.419728 0.262053 0.096 Uiso 1 1 calc R U . O 3
H09B H 0.028825 0.379398 0.289440 0.096 Uiso 1 1 calc R U . O 3
H09C H -0.018092 0.314406 0.258052 0.096 Uiso 1 1 calc R U . O 3
C10P C 0.12584(17) 0.3680(3) 0.4481(3) 0.0618(13) Uani 1 1 d . . . O 3
H10A H 0.144428 0.419215 0.470539 0.093 Uiso 1 1 calc R U . O 3
H10B H 0.147098 0.313714 0.458100 0.093 Uiso 1 1 calc R U . O 3
H10C H 0.120986 0.378247 0.399902 0.093 Uiso 1 1 calc R U . O 3
C11P C 0.07135(14) 0.3568(2) 0.4725(2) 0.0449(9) Uani 1 1 d . . . O 3
H11A H 0.076564 0.347923 0.521273 0.054 Uiso 1 1 calc R U . O 3
H11B H 0.050466 0.412420 0.463107 0.054 Uiso 1 1 calc R U . O 3
C12P C 0.04006(12) 0.27971(19) 0.44056(18) 0.0335(6) Uani 1 1 d . . . O 3
C13P C 0.05127(11) 0.18718(18) 0.45678(16) 0.0281(6) Uani 1 1 d . . . O 3
C14P C 0.09136(11) 0.16024(19) 0.50491(16) 0.0282(6) Uani 1 1 d . . . O 3
H14P H 0.111789 0.205144 0.529618 0.034 Uiso 1 1 calc R U . O 3
C15P C 0.10372(11) 0.07239(19) 0.51950(15) 0.0262(5) Uani 1 1 d . . . O 3
C16P C 0.14767(10) 0.0455(2) 0.56725(15) 0.0273(6) Uani 1 1 d . . . O 3
C17P C 0.18728(12) 0.1077(2) 0.60385(17) 0.0341(6) Uani 1 1 d . . . O 3
H17A H 0.205189 0.077294 0.643972 0.041 Uiso 1 1 calc R U . O 3
H17B H 0.168293 0.160638 0.618627 0.041 Uiso 1 1 calc R U . O 3
C18P C 0.22952(14) 0.1385(3) 0.5605(2) 0.0466(9) Uani 1 1 d . . . O 3
H18A H 0.254709 0.179138 0.586180 0.070 Uiso 1 1 calc R U . O 3
H18B H 0.248865 0.086397 0.546508 0.070 Uiso 1 1 calc R U . O 3
H18C H 0.211986 0.169703 0.521174 0.070 Uiso 1 1 calc R U . O 3
C01S C 0.1288(4) 0.500000 0.2891(8) 0.132(6) Uani 1 2 d DS T P P 3
H01S H 0.113429 0.500000 0.329571 0.158 Uiso 1 2 calc R U P P 3
C02S C 0.1824(3) 0.500000 0.2899(4) 0.0562(16) Uani 1 2 d DS T P P 3
H02S H 0.200515 0.500000 0.333946 0.067 Uiso 1 2 calc R U P P 3
C03S C 0.2170(5) 0.500000 0.2432(5) 0.148(8) Uani 1 2 d DS T P P 3
H03S H 0.254921 0.500000 0.249629 0.177 Uiso 1 2 calc R U P P 3
C05S C 0.1284(4) 0.500000 0.1785(7) 0.204(12) Uani 1 2 d DS T P P 3
H05S H 0.110586 0.500000 0.134377 0.244 Uiso 1 2 calc R U P P 3
C06S C 0.0969(7) 0.500000 0.2292(7) 0.69(8) Uani 1 2 d DS T P P 3
H06S H 0.058932 0.500000 0.223559 0.828 Uiso 1 2 calc R U P P 3
C07S C 0.2123(3) 0.500000 0.1386(4) 0.0564(16) Uani 1 2 d DS T P P 3
H07A H 0.189021 0.500000 0.096050 0.085 Uiso 1 2 calc R U P P 3
H07B H 0.234872 0.553510 0.141547 0.085 Uiso 1 1 calc R U . P 3
H07C H 0.234872 0.446490 0.141547 0.085 Uiso 1 1 calc R U . P 3
C04S C 0.1840(4) 0.500000 0.1857(7) 0.141(7) Uani 1 2 d DS T P P 3

loop_
_atom_site_aniso_label
_atom_site_aniso_U_11
_atom_site_aniso_U_22
_atom_site_aniso_U_33
_atom_site_aniso_U_23
_atom_site_aniso_U_13
_atom_site_aniso_U_12
Er03 0.060(4) 0.075(5) 0.070(4) -0.028(4) 0.030(3) 0.015(4)
Dy3A 0.060(4) 0.075(5) 0.070(4) -0.028(4) 0.030(3) 0.015(4)
Er05 0.064(3) 0.078(3) 0.0401(19) 0.000 -0.0109(17) 0.000
Dy5A 0.064(3) 0.078(3) 0.0401(19) 0.000 -0.0109(17) 0.000
Er01 0.0574(18) 0.0372(11) 0.071(2) -0.0030(11) 0.0316(16) 0.0122(11)
Dy1A 0.0574(18) 0.0372(11) 0.071(2) -0.0030(11) 0.0316(16) 0.0122(11)
Er02 0.071(2) 0.089(3) 0.103(4) -0.012(3) 0.013(2) 0.023(2)
Dy2A 0.071(2) 0.089(3) 0.103(4) -0.012(3) 0.013(2) 0.023(2)
Er04 0.084(5) 0.052(4) 0.065(3) -0.015(3) -0.006(3) -0.017(3)
Dy4A 0.084(5) 0.052(4) 0.065(3) -0.015(3) -0.006(3) -0.017(3)
Er06 0.078(5) 0.107(5) 0.035(3) 0.000 0.004(3) 0.000
Dy6A 0.078(5) 0.107(5) 0.035(3) 0.000 0.004(3) 0.000
Er07 0.069(5) 0.142(8) 0.163(8) 0.000 0.022(6) 0.000
Dy7A 0.069(5) 0.142(8) 0.163(8) 0.000 0.022(6) 0.000
Er08 0.050(3) 0.090(4) 0.116(5) -0.007(4) 0.030(3) 0.015(3)
Dy8A 0.050(3) 0.090(4) 0.116(5) -0.007(4) 0.030(3) 0.015(3)
Dy01 0.0502(9) 0.124(3) 0.0580(12) 0.000 0.0332(8) 0.000
Er1A 0.0502(9) 0.124(3) 0.0580(12) 0.000 0.0332(8) 0.000
Dy02 0.092(2) 0.0643(19) 0.0481(16) 0.000 0.0316(17) 0.000
Er2A 0.092(2) 0.0643(19) 0.0481(16) 0.000 0.0316(17) 0.000
Dy03 0.169(5) 0.098(3) 0.111(3) -0.022(2) 0.089(3) 0.020(3)
Er3A 0.169(5) 0.098(3) 0.111(3) -0.022(2) 0.089(3) 0.020(3)
Dy04 0.180(11) 0.136(8) 0.227(12) -0.077(9) -0.062(10) -0.021(8)
Er4A 0.180(11) 0.136(8) 0.227(12) -0.077(9) -0.062(10) -0.021(8)
Dy05 0.034(3) 0.159(7) 0.119(6) 0.000 0.013(4) 0.000
Er5A 0.034(3) 0.159(7) 0.119(6) 0.000 0.013(4) 0.000
C01B 0.093(8) 0.102(16) 0.125(10) 0.020(8) 0.065(8) 0.010(7)
C02B 0.137(13) 0.104(13) 0.117(12) -0.021(10) 0.079(11) -0.002(11)
C03B 0.106(11) 0.143(14) 0.134(13) 0.007(12) 0.052(10) 0.071(10)
C04B 0.085(9) 0.094(10) 0.136(11) 0.031(10) 0.064(8) 0.052(8)
C05B 0.053(5) 0.163(13) 0.157(11) 0.020(15) 0.046(7) 0.008(12)
C06B 0.057(6) 0.084(8) 0.127(10) 0.022(8) 0.045(7) -0.003(6)
C07B 0.107(11) 0.109(12) 0.156(14) 0.016(11) 0.059(11) -0.054(10)
C08B 0.128(12) 0.086(10) 0.100(10) 0.045(8) 0.052(9) -0.022(9)
C09B 0.134(12) 0.119(13) 0.097(10) 0.063(9) 0.059(10) -0.014(11)
C10B 0.127(11) 0.065(8) 0.059(8) 0.023(7) 0.040(7) 0.029(8)
C11B 0.133(8) 0.083(6) 0.047(4) 0.009(16) 0.033(5) 0.017(18)
C12B 0.153(14) 0.077(11) 0.065(9) 0.007(8) 0.062(10) 0.041(11)
C13B 0.142(14) 0.063(9) 0.041(6) -0.020(6) 0.020(9) 0.006(10)
C14B 0.132(13) 0.056(9) 0.082(9) -0.039(7) 0.004(9) -0.009(8)
C15B 0.109(12) 0.095(12) 0.122(13) -0.040(11) 0.018(11) 0.051(10)
C16B 0.073(6) 0.047(5) 0.076(6) -0.020(5) 0.000(6) 0.031(5)
C17B 0.054(8) 0.068(9) 0.105(10) 0.018(8) -0.004(8) 0.027(7)
C18B 0.046(6) 0.091(9) 0.107(10) 0.007(8) -0.028(6) 0.032(6)
C19B 0.034(5) 0.122(11) 0.129(11) 0.008(9) -0.012(6) 0.015(6)
C20B 0.034(4) 0.125(11) 0.171(11) 0.032(15) -0.002(6) -0.004(10)
C21B 0.063(9) 0.114(12) 0.169(15) -0.003(13) -0.010(10) -0.039(10)
C22B 0.092(13) 0.097(13) 0.166(16) 0.017(13) 0.031(13) -0.068(10)
C23B 0.114(11) 0.059(7) 0.157(13) 0.009(9) 0.008(11) -0.053(8)
C24B 0.118(11) 0.054(6) 0.097(9) 0.017(6) 0.031(8) -0.036(7)
C25B 0.131(13) 0.068(8) 0.068(8) 0.022(6) 0.034(8) -0.031(9)
C26B 0.163(13) 0.031(5) 0.050(6) 0.024(4) 0.021(7) 0.001(7)
C27B 0.127(12) 0.055(7) 0.044(6) 0.014(5) 0.030(8) 0.026(8)
C28B 0.125(12) 0.116(11) 0.051(8) 0.009(7) 0.007(7) 0.081(9)
C29B 0.083(7) 0.141(12) 0.046(5) 0.018(6) -0.024(5) -0.001(7)
C30B 0.134(10) 0.076(8) 0.039(4) -0.007(4) -0.010(6) -0.004(6)
C31B 0.113(11) 0.069(7) 0.045(6) -0.012(5) -0.010(7) -0.013(8)
C32B 0.083(9) 0.069(8) 0.082(10) -0.032(7) -0.019(8) -0.023(7)
C33B 0.101(11) 0.068(8) 0.092(10) -0.005(7) -0.007(8) -0.050(8)
C35B 0.145(12) 0.033(5) 0.082(7) 0.011(5) 0.058(8) 0.007(6)
C34B 0.188(15) 0.055(8) 0.100(12) -0.030(8) 0.033(12) -0.018(10)
C36B 0.083(7) 0.031(4) 0.107(9) -0.001(5) 0.007(7) 0.023(5)
C37B 0.124(13) 0.065(9) 0.076(10) 0.038(8) 0.012(10) 0.040(9)
C38B 0.083(9) 0.105(12) 0.094(10) 0.040(9) -0.024(8) 0.043(9)
C39B 0.166(14) 0.086(9) 0.041(6) 0.011(6) -0.019(8) 0.044(10)
C40B 0.134(11) 0.096(10) 0.086(8) 0.029(7) -0.055(8) -0.004(8)
C41B 0.087(7) 0.117(10) 0.158(11) 0.049(14) -0.071(8) 0.000(13)
C42B 0.072(8) 0.078(8) 0.171(13) -0.021(10) -0.056(9) -0.022(7)
C43B 0.101(11) 0.074(9) 0.121(13) -0.036(10) -0.025(10) -0.014(9)
C44B 0.100(10) 0.048(7) 0.080(10) -0.002(7) -0.017(8) -0.035(7)
C45B 0.100(9) 0.037(5) 0.114(10) -0.008(6) 0.001(8) -0.025(6)
C46B 0.122(12) 0.066(8) 0.133(12) -0.018(9) 0.006(11) 0.009(9)
C47B 0.101(10) 0.092(10) 0.123(13) 0.008(10) -0.007(9) -0.060(8)
C48B 0.105(10) 0.060(8) 0.091(10) 0.005(7) 0.006(8) -0.011(8)
C49B 0.077(8) 0.073(8) 0.070(7) 0.033(6) -0.008(6) 0.000(7)
C50B 0.108(11) 0.092(10) 0.086(10) 0.012(8) -0.004(8) 0.043(9)
C51B 0.095(9) 0.122(11) 0.073(8) 0.026(8) 0.024(7) 0.068(8)
C52B 0.054(5) 0.114(9) 0.079(7) 0.007(7) -0.002(5) 0.025(6)
C53B 0.060(5) 0.114(9) 0.089(6) -0.021(12) -0.032(5) 0.017(11)
C54B 0.051(5) 0.080(7) 0.098(8) -0.009(7) -0.031(6) -0.008(5)
C55B 0.045(5) 0.118(12) 0.104(10) 0.008(10) 0.002(7) -0.018(7)
C56B 0.071(10) 0.104(12) 0.121(12) -0.007(10) 0.007(8) -0.053(8)
C57B 0.120(13) 0.112(13) 0.160(15) -0.022(12) -0.012(12) -0.057(11)
C58B 0.089(9) 0.039(5) 0.105(10) 0.013(6) 0.010(8) -0.011(6)
C59B 0.110(10) 0.081(8) 0.059(6) 0.014(6) 0.023(7) -0.025(8)
C60B 0.114(10) 0.040(5) 0.066(7) 0.019(5) 0.011(7) 0.027(6)
C61B 0.146(14) 0.076(9) 0.047(6) 0.027(6) 0.029(8) 0.057(9)
C62B 0.154(13) 0.086(9) 0.068(8) 0.038(7) 0.054(8) 0.034(10)
C63B 0.135(9) 0.082(6) 0.050(4) 0.019(8) 0.010(5) 0.064(10)
C64B 0.130(10) 0.076(9) 0.062(6) 0.006(5) -0.021(7) 0.004(7)
C65B 0.112(10) 0.061(7) 0.059(8) -0.013(6) -0.026(7) -0.004(7)
C66B 0.124(12) 0.072(9) 0.054(7) -0.018(6) 0.014(8) 0.003(9)
C67B 0.110(10) 0.059(7) 0.096(10) -0.024(7) 0.016(9) -0.022(8)
C68B 0.082(9) 0.061(9) 0.115(11) -0.029(8) 0.043(8) 0.002(7)
C69B 0.097(10) 0.120(11) 0.093(9) -0.011(9) 0.008(8) 0.059(9)
C70B 0.097(10) 0.067(8) 0.116(11) 0.006(8) 0.018(9) 0.017(8)
C71B 0.055(7) 0.067(7) 0.092(8) 0.012(7) 0.025(6) 0.031(6)
C72B 0.046(5) 0.093(8) 0.080(7) 0.029(7) 0.032(5) 0.026(6)
C73B 0.053(5) 0.140(13) 0.114(8) 0.036(11) 0.032(5) 0.039(8)
C74B 0.036(3) 0.122(13) 0.115(8) 0.016(10) 0.013(4) -0.003(7)
C75B 0.068(7) 0.126(10) 0.101(9) 0.054(8) 0.057(6) 0.038(7)
C76B 0.083(10) 0.118(12) 0.121(12) 0.020(11) 0.017(9) -0.035(9)
C77B 0.096(10) 0.075(10) 0.081(8) 0.026(7) 0.035(8) 0.017(8)
C78B 0.119(11) 0.122(12) 0.082(9) 0.028(9) 0.052(9) -0.036(10)
C79B 0.076(7) 0.122(14) 0.104(9) 0.040(9) 0.056(7) 0.026(7)
C80B 0.117(11) 0.154(14) 0.071(8) 0.032(10) 0.055(8) 0.068(12)
C81B 0.126(11) 0.103(10) 0.040(5) 0.023(6) 0.036(7) 0.072(9)
C82B 0.093(9) 0.124(11) 0.074(8) 0.022(8) 0.040(7) 0.069(9)
Ni1 0.0168(2) 0.0154(2) 0.0315(3) 0.000 -0.00135(17) 0.000
N1 0.0197(14) 0.0234(15) 0.0333(17) 0.000 0.0003(12) 0.000
N2 0.0215(10) 0.0180(10) 0.0353(12) 0.0003(9) 0.0006(9) 0.0006(8)
N3 0.0199(14) 0.0184(14) 0.0336(17) 0.000 0.0021(12) 0.000
C01P 0.057(2) 0.051(2) 0.0393(18) 0.0059(16) 0.0002(16) 0.0179(18)
C02P 0.0342(15) 0.0437(18) 0.0417(17) 0.0042(14) -0.0074(13) 0.0074(14)
C03P 0.0254(13) 0.0368(16) 0.0367(15) 0.0023(12) -0.0038(11) 0.0020(12)
C04P 0.0222(12) 0.0280(14) 0.0355(14) 0.0040(11) -0.0009(10) 0.0011(10)
C05P 0.0248(12) 0.0262(13) 0.0382(15) 0.0061(11) 0.0010(11) 0.0057(10)
C06P 0.0231(12) 0.0211(12) 0.0400(15) 0.0041(11) 0.0023(11) 0.0016(10)
C07P 0.0291(13) 0.0181(12) 0.0556(19) 0.0039(12) 0.0033(13) 0.0019(10)
C08P 0.0400(17) 0.0217(14) 0.077(3) 0.0122(15) -0.0001(17) 0.0051(13)
C09P 0.063(3) 0.045(2) 0.083(3) 0.034(2) 0.004(2) 0.005(2)
C10P 0.043(2) 0.0337(18) 0.109(4) 0.002(2) 0.011(2) -0.0164(16)
C11P 0.0339(15) 0.0190(13) 0.081(3) -0.0031(15) 0.0020(16) -0.0026(12)
C12P 0.0262(13) 0.0186(12) 0.0553(19) 0.0009(12) 0.0041(13) -0.0012(10)
C13P 0.0224(12) 0.0186(11) 0.0430(16) -0.0010(11) 0.0024(11) -0.0018(9)
C14P 0.0214(11) 0.0233(12) 0.0393(15) -0.0058(11) 0.0010(10) -0.0044(10)
C15P 0.0196(11) 0.0238(13) 0.0348(14) -0.0022(10) 0.0012(10) -0.0014(9)
C16P 0.0184(11) 0.0292(14) 0.0335(14) -0.0028(11) 0.0004(10) -0.0021(10)
C17P 0.0248(13) 0.0373(16) 0.0385(15) -0.0053(13) -0.0030(11) -0.0049(12)
C18P 0.0297(15) 0.056(2) 0.054(2) -0.0130(18) 0.0051(14) -0.0189(15)
C01S 0.125(11) 0.065(6) 0.192(16) 0.000 -0.037(10) 0.000
C02S 0.047(3) 0.052(3) 0.068(4) 0.000 0.000(3) 0.000
C03S 0.171(14) 0.055(5) 0.184(15) 0.000 -0.108(13) 0.000
C05S 0.184(14) 0.044(4) 0.32(2) 0.000 -0.207(17) 0.000
C06S 1.7(2) 0.074(11) 0.46(6) 0.000 0.80(11) 0.000
C07S 0.043(3) 0.036(3) 0.091(5) 0.000 0.012(3) 0.000
C04S 0.115(10) 0.045(5) 0.26(2) 0.000 -0.006(13) 0.000

loop_
_atom_type_symbol
_atom_type_description
_atom_type_scat_dispersion_real
_atom_type_scat_dispersion_imag
_atom_type_scat_source
C C 0.0033 0.0016 'International Tables Vol C Tables 4.2.6.8 and 6.1.1.4'
H H 0.0000 0.0000 'International Tables Vol C Tables 4.2.6.8 and 6.1.1.4'
N N 0.0061 0.0033 'International Tables Vol C Tables 4.2.6.8 and 6.1.1.4'
Ni Ni 0.3393 1.1124 'International Tables Vol C Tables 4.2.6.8 and 6.1.1.4'
Dy Dy -0.1892 4.4098 'International Tables Vol C Tables 4.2.6.8 and 6.1.1.4'
Er Er -0.2586 4.9576 'International Tables Vol C Tables 4.2.6.8 and 6.1.1.4'

loop_
_geom_angle_atom_site_label_1
_geom_angle_atom_site_label_2
_geom_angle_atom_site_label_3
_geom_angle
_geom_angle_site_symmetry_1
C02B C01B C06B 128.3(14) .
C02B C01B C09B 112.3(14) .
C06B C01B C09B 108.2(8) .
C01B C02B C12B 127.5(18) .
C01B C02B C03B 104.9(15) .
C12B C02B C03B 121.7(16) .
C02B C03B C15B 113.1(15) .
C02B C03B C04B 130.9(16) .
C15B C03B C04B 106.5(8) .
C05B C04B C17B 126.2(14) .
C05B C04B C03B 117.7(14) .
C17B C04B C03B 106.7(8) .
C20B C05B C04B 114.3(16) .
C20B C05B C06B 124.4(18) .
C04B C05B C06B 113.8(14) .
C01B C06B C07B 108.6(8) .
C01B C06B C05B 122.6(13) .
C07B C06B C05B 118.3(14) .
C06B C07B C22B 118.6(15) .
C06B C07B C08B 106.5(8) .
C22B C07B C08B 121.9(15) .
C25B C08B C09B 129.2(17) .
C25B C08B C07B 114.9(16) .
C09B C08B C07B 109.0(8) .
C08B C09B C10B 114.6(16) .
C08B C09B C01B 107.7(8) .
C10B C09B C01B 125.9(14) .
C11B C10B C09B 116.1(14) .
C11B C10B C27B 117.8(16) .
C09B C10B C27B 119.4(17) .
C30B C11B C10B 122.9(13) .
C30B C11B C12B 108.1(8) .
C10B C11B C12B 120.5(11) .
C02B C12B C13B 124.4(14) .
C02B C12B C11B 117.0(14) .
C13B C12B C11B 107.9(8) .
C31B C13B C14B 124.0(14) .
C31B C13B C12B 108.0(8) .
C14B C13B C12B 115.7(14) .
C15B C14B C34B 119.1(15) .
C15B C14B C13B 118.1(15) .
C34B C14B C13B 117.7(16) .
C16B C15B C14B 114.4(14) .
C16B C15B C03B 109.3(8) .
C14B C15B C03B 126.3(13) .
C15B C16B C17B 108.3(8) .
C15B C16B C36B 125.3(11) .
C17B C16B C36B 116.8(10) .
C18B C17B C04B 117.1(12) .
C18B C17B C16B 124.9(12) .
C04B C17B C16B 109.2(7) .
C17B C18B C38B 118.3(12) .
C17B C18B C19B 122.0(14) .
C38B C18B C19B 110.9(14) .
C20B C19B C18B 114.5(15) .
C20B C19B C41B 107.0(8) .
C18B C19B C41B 127.6(14) .
C05B C20B C21B 117.0(17) .
C05B C20B C19B 125.7(17) .
C21B C20B C19B 109.4(8) .
C22B C21B C20B 121.0(17) .
C22B C21B C42B 122.4(16) .
C20B C21B C42B 106.9(8) .
C21B C22B C23B 116.1(16) .
C21B C22B C07B 120.0(19) .
C23B C22B C07B 118.9(17) .
C24B C23B C44B 116.6(16) .
C24B C23B C22B 113.3(16) .
C44B C23B C22B 125.1(15) .
C23B C24B C47B 117.4(14) .
C23B C24B C25B 122.5(14) .
C47B C24B C25B 107.7(8) .
C08B C25B C26B 118.6(16) .
C08B C25B C24B 126.5(15) .
C26B C25B C24B 107.8(8) .
C27B C26B C48B 118.4(15) .
C27B C26B C25B 120.0(14) .
C48B C26B C25B 108.2(8) .
C26B C27B C28B 118.8(15) .
C26B C27B C10B 117.0(19) .
C28B C27B C10B 118.9(16) .
C50B C28B C29B 110.8(16) .
C50B C28B C27B 121.1(16) .
C29B C28B C27B 122.3(13) .
C53B C29B C30B 111.4(12) .
C53B C29B C28B 125.5(14) .
C30B C29B C28B 117.0(11) .
C11B C30B C29B 121.1(10) .
C11B C30B C31B 107.4(8) .
C29B C30B C31B 123.0(10) .
C32B C31B C13B 120.1(13) .
C32B C31B C30B 123.2(12) .
C13B C31B C30B 108.6(8) .
C33B C32B C31B 112.9(13) .
C33B C32B C54B 124.2(15) .
C31B C32B C54B 113.0(13) .
C32B C33B C34B 130.5(14) .
C32B C33B C57B 112.2(16) .
C34B C33B C57B 108.0(8) .
C58B C35B C36B 134.0(12) .
C58B C35B C34B 107.5(7) .
C36B C35B C34B 109.4(11) .
C14B C34B C33B 113.7(14) .
C14B C34B C35B 129.5(13) .
C33B C34B C35B 107.7(8) .
C37B C36B C35B 111.1(13) .
C37B C36B C16B 119.0(13) .
C35B C36B C16B 121.8(11) .
C36B C37B C38B 121.2(15) .
C36B C37B C60B 120.4(14) .
C38B C37B C60B 108.8(8) .
C37B C38B C18B 119.7(14) .
C37B C38B C39B 108.7(8) .
C18B C38B C39B 122.3(15) .
C40B C39B C61B 120.0(15) .
C40B C39B C38B 125.1(15) .
C61B C39B C38B 106.3(7) .
C39B C40B C41B 113.9(15) .
C39B C40B C64B 116.4(14) .
C41B C40B C64B 121.0(13) .
C42B C41B C40B 121.8(15) .
C42B C41B C19B 108.4(8) .
C40B C41B C19B 119.8(16) .
C41B C42B C43B 123.6(17) .
C41B C42B C21B 108.4(8) .
C43B C42B C21B 118.9(17) .
C42B C43B C44B 120(2) .
C42B C43B C65B 112.5(17) .
C44B C43B C65B 119.1(14) .
C23B C44B C45B 118.6(16) .
C23B C44B C43B 116.9(16) .
C45B C44B C43B 119.1(14) .
C67B C45B C46B 106.2(8) .
C67B C45B C44B 117.4(13) .
C46B C45B C44B 125.1(14) .
C47B C46B C45B 108.0(14) .
C47B C46B C69B 131.3(14) .
C45B C46B C69B 108.8(8) .
C46B C47B C24B 133.5(15) .
C46B C47B C48B 110.1(13) .
C24B C47B C48B 108.8(8) .
C49B C48B C26B 120.3(13) .
C49B C48B C47B 124.4(13) .
C26B C48B C47B 107.6(8) .
C50B C49B C48B 124.9(14) .
C50B C49B C70B 107.1(8) .
C48B C49B C70B 115.4(12) .
C49B C50B C51B 108.7(8) .
C49B C50B C28B 115.8(15) .
C51B C50B C28B 123.2(15) .
C52B C51B C50B 121.3(14) .
C52B C51B C71B 120.9(13) .
C50B C51B C71B 109.7(8) .
C51B C52B C53B 122.1(14) .
C51B C52B C74B 122.6(14) .
C53B C52B C74B 108.8(8) .
C54B C53B C52B 107.8(7) .
C54B C53B C29B 124.7(12) .
C52B C53B C29B 115.6(13) .
C53B C54B C32B 123.8(12) .
C53B C54B C55B 109.3(7) .
C32B C54B C55B 118.6(12) .
C74B C55B C54B 106.9(8) .
C74B C55B C56B 120.5(14) .
C54B C55B C56B 122.7(13) .
C76B C56B C57B 122.8(17) .
C76B C56B C55B 120.2(17) .
C57B C56B C55B 112.6(15) .
C56B C57B C58B 112.8(16) .
C56B C57B C33B 128.2(16) .
C58B C57B C33B 107.1(8) .
C57B C58B C35B 109.7(8) .
C57B C58B C59B 126.2(13) .
C35B C58B C59B 114.7(13) .
C77B C59B C60B 118.0(15) .
C77B C59B C58B 116.4(15) .
C60B C59B C58B 115.3(12) .
C59B C60B C61B 120.7(13) .
C59B C60B C37B 124.1(12) .
C61B C60B C37B 106.9(8) .
C60B C61B C62B 119.9(15) .
C60B C61B C39B 109.4(7) .
C62B C61B C39B 120.1(14) .
C63B C62B C78B 117.8(13) .
C63B C62B C61B 122.3(14) .
C78B C62B C61B 115.7(15) .
C81B C63B C62B 125.4(10) .
C81B C63B C64B 107.8(8) .
C62B C63B C64B 115.2(11) .
C65B C64B C63B 107.6(7) .
C65B C64B C40B 115.0(10) .
C63B C64B C40B 125.3(10) .
C66B C65B C64B 108.6(8) .
C66B C65B C43B 111.6(11) .
C64B C65B C43B 125.0(11) .
C67B C66B C65B 127.6(13) .
C67B C66B C81B 115.9(13) .
C65B C66B C81B 107.3(7) .
C66B C67B C45B 124.2(14) .
C66B C67B C68B 120.3(14) .
C45B C67B C68B 110.5(8) .
C69B C68B C82B 111.3(13) .
C69B C68B C67B 106.9(8) .
C82B C68B C67B 127.4(12) .
C70B C69B C68B 133.4(15) .
C70B C69B C46B 110.3(15) .
C68B C69B C46B 107.5(8) .
C69B C70B C71B 112.9(14) .
C69B C70B C49B 127.3(14) .
C71B C70B C49B 109.8(8) .
C70B C71B C72B 125.1(12) .
C70B C71B C51B 104.7(7) .
C72B C71B C51B 116.1(12) .
C73B C72B C71B 122.2(13) .
C73B C72B C82B 118.2(11) .
C71B C72B C82B 113.9(12) .
C74B C73B C72B 118.3(13) .
C74B C73B C75B 113.8(15) .
C72B C73B C75B 122.4(13) .
C73B C74B C52B 118.7(13) .
C73B C74B C55B 121.6(13) .
C52B C74B C55B 107.2(7) .
C79B C75B C76B 110.3(7) .
C79B C75B C73B 117.1(13) .
C76B C75B C73B 126.4(14) .
C56B C76B C75B 116.2(15) .
C56B C76B C77B 123.8(14) .
C75B C76B C77B 107.8(8) .
C59B C77B C78B 121.0(14) .
C59B C77B C76B 117.7(14) .
C78B C77B C76B 108.6(8) .
C62B C78B C77B 124.4(14) .
C62B C78B C79B 117.6(13) .
C77B C78B C79B 106.4(8) .
C75B C79B C80B 125.8(14) .
C75B C79B C78B 106.9(8) .
C80B C79B C78B 120.1(13) .
C79B C80B C81B 120.7(17) .
C79B C80B C82B 115.4(16) .
C81B C80B C82B 120.1(16) .
C63B C81B C80B 116.5(13) .
C63B C81B C66B 108.7(8) .
C80B C81B C66B 122.5(11) .
C68B C82B C72B 122.5(13) .
C68B C82B C80B 110.2(14) .
C72B C82B C80B 120.8(14) .
N1 Ni1 N3 177.64(14) .
N1 Ni1 N2 90.00(7) .
N3 Ni1 N2 89.95(7) .
C04P N1 C04P 104.8(3) 6
C04P N1 Ni1 127.57(17) 6
C04P N1 Ni1 127.57(17) .
C13P N2 C06P 103.9(2) .
C13P N2 Ni1 128.10(19) .
C06P N2 Ni1 127.99(19) .
C15P N3 Ni1 127.97(16) .
C15P N3 Ni1 127.98(16) 6
C02P C01P H01A 109.5 .
C02P C01P H01B 109.5 .
H01A C01P H01B 109.5 .
C02P C01P H01C 109.5 .
H01A C01P H01C 109.5 .
H01B C01P H01C 109.5 .
C03P C02P C01P 112.6(3) .
C03P C02P H02A 109.1 .
C01P C02P H02A 109.1 .
C03P C02P H02B 109.1 .
C01P C02P H02B 109.1 .
H02A C02P H02B 107.8 .
C03P C03P C04P 106.49(18) 6
C03P C03P C02P 129.06(19) 6
C04P C03P C02P 124.3(3) .
C05P C04P N1 125.8(3) .
C05P C04P C03P 123.1(3) .
N1 C04P C03P 111.1(3) .
C04P C05P C06P 123.9(3) .
C04P C05P H05P 118.1 .
C06P C05P H05P 118.1 .
C05P C06P N2 124.7(3) .
C05P C06P C07P 123.7(3) .
N2 C06P C07P 111.6(3) .
C12P C07P C06P 106.3(3) .
C12P C07P C08P 129.6(3) .
C06P C07P C08P 124.0(3) .
C07P C08P C09P 113.2(3) .
C07P C08P H08A 108.9 .
C09P C08P H08A 108.9 .
C07P C08P H08B 108.9 .
C09P C08P H08B 108.9 .
H08A C08P H08B 107.7 .
C08P C09P H09A 109.5 .
C08P C09P H09B 109.5 .
H09A C09P H09B 109.5 .
C08P C09P H09C 109.5 .
H09A C09P H09C 109.5 .
H09B C09P H09C 109.5 .
C11P C10P H10A 109.5 .
C11P C10P H10B 109.5 .
H10A C10P H10B 109.5 .
C11P C10P H10C 109.5 .
H10A C10P H10C 109.5 .
H10B C10P H10C 109.5 .
C12P C11P C10P 113.1(3) .
C12P C11P H11A 109.0 .
C10P C11P H11A 109.0 .
C12P C11P H11B 109.0 .
C10P C11P H11B 109.0 .
H11A C11P H11B 107.8 .
C07P C12P C13P 106.3(3) .
C07P C12P C11P 129.4(3) .
C13P C12P C11P 124.2(3) .
C14P C13P N2 124.9(3) .
C14P C13P C12P 123.3(3) .
N2 C13P C12P 111.8(3) .
C13P C14P C15P 124.1(3) .
C13P C14P H14P 118.0 .
C15P C14P H14P 118.0 .
N3 C15P C14P 125.0(3) .
N3 C15P C16P 111.7(3) .
C14P C15P C16P 123.3(3) .
C16P C16P C15P 106.28(16) 6
C16P C16P C17P 128.57(17) 6
C15P C16P C17P 124.9(3) .
C16P C17P C18P 111.9(3) .
C16P C17P H17A 109.2 .
C18P C17P H17A 109.2 .
C16P C17P H17B 109.2 .
C18P C17P H17B 109.2 .
H17A C17P H17B 107.9 .
C17P C18P H18A 109.5 .
C17P C18P H18B 109.5 .
H18A C18P H18B 109.5 .
C17P C18P H18C 109.5 .
H18A C18P H18C 109.5 .
H18B C18P H18C 109.5 .
C02S C01S C06S 119.3(14) .
C02S C01S H01S 120.4 .
C06S C01S H01S 120.4 .
C01S C02S C03S 135.8(11) .
C01S C02S H02S 112.1 .
C03S C02S H02S 112.1 .
C04S C03S C02S 102.8(11) .
C04S C03S H03S 128.6 .
C02S C03S H03S 128.6 .
C06S C05S C04S 126.2(13) .
C06S C05S H05S 116.9 .
C04S C05S H05S 116.9 .
C01S C06S C05S 109.3(15) .
C01S C06S H06S 125.4 .
C05S C06S H06S 125.4 .
C04S C07S H07A 109.5 .
C04S C07S H07B 109.5 .
H07A C07S H07B 109.5 .
C04S C07S H07C 109.5 .
H07A C07S H07C 109.5 .
H07B C07S H07C 109.5 .
C07S C04S C03S 108.0(10) .
C07S C04S C05S 125.3(12) .
C03S C04S C05S 126.7(13) .

loop_
_geom_bond_atom_site_label_1
_geom_bond_atom_site_label_2
_geom_bond_distance
_geom_bond_site_symmetry_2
Er03 Er03 2.24(3) 6
Er01 Er01 2.513(6) 6
Er02 Er02 3.335(15) 6
Er04 Er04 3.394(19) 6
Er08 Er08 2.351(16) 6
Dy03 Dy03 2.038(10) 6
Dy04 Dy04 3.34(3) 6
Dy06 Dy06 3.56(5) 6
Dy07 Dy07 1.083(12) 6
C01B C02B 1.383(16) .
C01B C06B 1.430(15) .
C01B C09B 1.427(15) .
C02B C12B 1.395(16) .
C02B C03B 1.419(17) .
C03B C15B 1.440(17) .
C03B C04B 1.484(16) .
C04B C05B 1.388(18) .
C04B C17B 1.433(15) .
C05B C20B 1.390(15) .
C05B C06B 1.437(16) .
C06B C07B 1.421(16) .
C07B C22B 1.457(17) .
C07B C08B 1.451(16) .
C08B C25B 1.23(2) .
C08B C09B 1.410(13) .
C09B C10B 1.427(16) .
C10B C11B 1.423(18) .
C10B C27B 1.46(2) .
C11B C30B 1.417(14) .
C11B C12B 1.439(15) .
C12B C13B 1.427(13) .
C13B C31B 1.411(13) .
C13B C14B 1.435(16) .
C14B C15B 1.407(16) .
C14B C34B 1.416(16) .
C15B C16B 1.417(13) .
C16B C17B 1.428(12) .
C16B C36B 1.463(14) .
C17B C18B 1.369(14) .
C18B C38B 1.439(15) .
C18B C19B 1.482(15) .
C19B C20B 1.444(12) .
C19B C41B 1.471(16) .
C20B C21B 1.434(13) .
C21B C22B 1.422(15) .
C21B C42B 1.481(16) .
C22B C23B 1.439(17) .
C23B C24B 1.401(16) .
C23B C44B 1.430(17) .
C24B C47B 1.393(15) .
C24B C25B 1.431(15) .
C25B C26B 1.415(16) .
C26B C27B 1.42(2) .
C26B C48B 1.408(15) .
C27B C28B 1.46(3) .
C28B C50B 1.441(15) .
C28B C29B 1.440(15) .
C29B C53B 1.422(14) .
C29B C30B 1.436(12) .
C30B C31B 1.443(14) .
C31B C32B 1.407(14) .
C32B C33B 1.400(13) .
C32B C54B 1.420(13) .
C33B C34B 1.435(13) .
C33B C57B 1.460(16) .
C35B C58B 1.424(15) .
C35B C36B 1.425(14) .
C35B C34B 1.456(12) .
C36B C37B 1.419(15) .
C37B C38B 1.430(13) .
C37B C60B 1.502(16) .
C38B C39B 1.505(15) .
C39B C40B 1.442(16) .
C39B C61B 1.476(16) .
C40B C41B 1.462(17) .
C40B C64B 1.478(17) .
C41B C42B 1.416(16) .
C42B C43B 1.428(14) .
C43B C44B 1.48(2) .
C43B C65B 1.59(3) .
C44B C45B 1.464(14) .
C45B C67B 1.396(14) .
C45B C46B 1.425(15) .
C46B C47B 1.338(15) .
C46B C69B 1.463(15) .
C47B C48B 1.426(12) .
C48B C49B 1.384(14) .
C49B C50B 1.369(15) .
C49B C70B 1.434(12) .
C50B C51B 1.380(16) .
C51B C52B 1.327(12) .
C51B C71B 1.436(15) .
C52B C53B 1.402(12) .
C52B C74B 1.423(14) .
C53B C54B 1.393(16) .
C54B C55B 1.423(12) .
C55B C74B 1.423(16) .
C55B C56B 1.435(17) .
C56B C76B 1.372(16) .
C56B C57B 1.413(13) .
C57B C58B 1.426(13) .
C58B C59B 1.468(19) .
C59B C77B 1.395(15) .
C59B C60B 1.47(2) .
C60B C61B 1.459(15) .
C61B C62B 1.473(15) .
C62B C63B 1.421(16) .
C62B C78B 1.424(16) .
C63B C81B 1.390(12) .
C63B C64B 1.476(15) .
C64B C65B 1.436(14) .
C65B C66B 1.415(15) .
C66B C67B 1.319(12) .
C66B C81B 1.486(16) .
C67B C68B 1.453(15) .
C68B C69B 1.392(16) .
C68B C82B 1.425(16) .
C69B C70B 1.281(14) .
C70B C71B 1.383(12) .
C71B C72B 1.425(14) .
C72B C73B 1.412(16) .
C72B C82B 1.445(15) .
C73B C74B 1.396(14) .
C73B C75B 1.441(14) .
C75B C79B 1.387(12) .
C75B C76B 1.421(12) .
C76B C77B 1.429(13) .
C77B C78B 1.424(16) .
C78B C79B 1.498(16) .
C79B C80B 1.408(18) .
C80B C81B 1.46(2) .
C80B C82B 1.48(2) .
Ni1 N1 1.953(3) .
Ni1 N3 1.953(3) .
Ni1 N2 1.954(2) .
Ni1 N2 1.954(2) 6
N1 C04P 1.372(3) 6
N1 C04P 1.372(3) .
N2 C13P 1.372(4) .
N2 C06P 1.379(4) .
N3 C15P 1.374(3) .
N3 C15P 1.374(3) 6
C01P C02P 1.523(6) .
C01P H01A 0.9800 .
C01P H01B 0.9800 .
C01P H01C 0.9800 .
C02P C03P 1.497(4) .
C02P H02A 0.9900 .
C02P H02B 0.9900 .
C03P C03P 1.351(7) 6
C03P C04P 1.452(4) .
C04P C05P 1.363(4) .
C05P C06P 1.376(4) .
C05P H05P 0.9500 .
C06P C07P 1.442(4) .
C07P C12P 1.355(5) .
C07P C08P 1.495(4) .
C08P C09P 1.520(7) .
C08P H08A 0.9900 .
C08P H08B 0.9900 .
C09P H09A 0.9800 .
C09P H09B 0.9800 .
C09P H09C 0.9800 .
C10P C11P 1.526(6) .
C10P H10A 0.9800 .
C10P H10B 0.9800 .
C10P H10C 0.9800 .
C11P C12P 1.497(4) .
C11P H11A 0.9900 .
C11P H11B 0.9900 .
C12P C13P 1.442(4) .
C13P C14P 1.375(4) .
C14P C15P 1.374(4) .
C14P H14P 0.9500 .
C15P C16P 1.435(4) .
C16P C16P 1.360(6) 6
C16P C17P 1.493(4) .
C17P C18P 1.532(5) .
C17P H17A 0.9900 .
C17P H17B 0.9900 .
C18P H18A 0.9800 .
C18P H18B 0.9800 .
C18P H18C 0.9800 .
C01S C02S 1.348(9) .
C01S C06S 1.370(12) .
C01S H01S 0.9500 .
C02S C03S 1.365(10) .
C02S H02S 0.9500 .
C03S C04S 1.343(9) .
C03S H03S 0.9500 .
C05S C06S 1.374(12) .
C05S C04S 1.390(10) .
C05S H05S 0.9500 .
C06S H06S 0.9500 .
C07S C04S 1.261(13) .
C07S H07A 0.9800 .
C07S H07B 0.9800 .
C07S H07C 0.9800 .

loop_
_geom_torsion_atom_site_label_1
_geom_torsion_atom_site_label_2
_geom_torsion_atom_site_label_3
_geom_torsion_atom_site_label_4
_geom_torsion
_geom_torsion_site_symmetry_1
_geom_torsion_site_symmetry_4
C06B C01B C02B C12B 140.1(17) . .
C09B C01B C02B C12B 1(3) . .
C06B C01B C02B C03B -13(3) . .
C09B C01B C02B C03B -151.7(13) . .
C01B C02B C03B C15B 155.0(13) . .
C12B C02B C03B C15B 0(2) . .
C01B C02B C03B C04B 14(2) . .
C12B C02B C03B C04B -141.0(17) . .
C02B C03B C04B C05B -6(2) . .
C15B C03B C04B C05B -148.6(12) . .
C02B C03B C04B C17B 143.1(17) . .
C15B C03B C04B C17B 0.1(8) . .
C17B C04B C05B C20B 3.9(18) . .
C03B C04B C05B C20B 145.9(11) . .
C17B C04B C05B C06B -147.3(12) . .
C03B C04B C05B C06B -5.3(15) . .
C02B C01B C06B C07B -139.9(18) . .
C09B C01B C06B C07B 0.3(9) . .
C02B C01B C06B C05B 4(2) . .
C09B C01B C06B C05B 144.4(13) . .
C20B C05B C06B C01B -141.7(14) . .
C04B C05B C06B C01B 6.2(16) . .
C20B C05B C06B C07B -0.9(18) . .
C04B C05B C06B C07B 147.1(11) . .
C01B C06B C07B C22B 141.8(15) . .
C05B C06B C07B C22B -4.1(18) . .
C01B C06B C07B C08B -0.3(8) . .
C05B C06B C07B C08B -146.2(11) . .
C06B C07B C08B C25B 153.9(15) . .
C22B C07B C08B C25B 13.3(18) . .
C06B C07B C08B C09B 0.2(4) . .
C22B C07B C08B C09B -140.3(15) . .
C25B C08B C09B C10B -3.5(19) . .
C07B C08B C09B C10B 145.2(13) . .
C25B C08B C09B C01B -148.7(17) . .
C07B C08B C09B C01B 0.0(4) . .
C02B C01B C09B C08B 146.9(16) . .
C06B C01B C09B C08B -0.2(8) . .
C02B C01B C09B C10B 7(2) . .
C06B C01B C09B C10B -140.4(16) . .
C08B C09B C10B C11B -147.5(13) . .
C01B C09B C10B C11B -10(2) . .
C08B C09B C10B C27B 3.2(19) . .
C01B C09B C10B C27B 141.2(16) . .
C09B C10B C11B C30B 148.7(12) . .
C27B C10B C11B C30B -3(2) . .
C09B C10B C11B C12B 4.6(17) . .
C27B C10B C11B C12B -146.6(14) . .
C01B C02B C12B C13B -145.6(19) . .
C03B C02B C12B C13B 3(3) . .
C01B C02B C12B C11B -5(3) . .
C03B C02B C12B C11B 143.5(16) . .
C30B C11B C12B C02B -146.7(15) . .
C10B C11B C12B C02B 2.0(16) . .
C30B C11B C12B C13B -0.4(8) . .
C10B C11B C12B C13B 148.3(14) . .
C02B C12B C13B C31B 143.7(17) . .
C11B C12B C13B C31B 0.5(10) . .
C02B C12B C13B C14B 0(2) . .
C11B C12B C13B C14B -143.4(15) . .
C31B C13B C14B C15B -143.6(15) . .
C12B C13B C14B C15B -6(2) . .
C31B C13B C14B C34B 11(2) . .
C12B C13B C14B C34B 148.4(13) . .
C34B C14B C15B C16B -2.1(19) . .
C13B C14B C15B C16B 152.0(14) . .
C34B C14B C15B C03B -143.7(14) . .
C13B C14B C15B C03B 10(2) . .
C02B C03B C15B C16B -150.4(15) . .
C04B C03B C15B C16B 0.0(4) . .
C02B C03B C15B C14B -7.1(19) . .
C04B C03B C15B C14B 143.2(15) . .
C14B C15B C16B C17B -148.1(13) . .
C03B C15B C16B C17B -0.1(4) . .
C14B C15B C16B C36B -3.4(16) . .
C03B C15B C16B C36B 144.6(10) . .
C05B C04B C17B C18B -4.1(18) . .
C03B C04B C17B C18B -149.4(13) . .
C05B C04B C17B C16B 145.1(13) . .
C03B C04B C17B C16B -0.2(9) . .
C15B C16B C17B C18B 146.4(14) . .
C36B C16B C17B C18B -1.7(16) . .
C15B C16B C17B C04B 0.2(8) . .
C36B C16B C17B C04B -147.9(10) . .
C04B C17B C18B C38B 146.0(12) . .
C16B C17B C18B C38B 2.1(19) . .
C04B C17B C18B C19B 1.4(17) . .
C16B C17B C18B C19B -142.4(12) . .
C17B C18B C19B C20B 0.7(16) . .
C38B C18B C19B C20B -146.1(11) . .
C17B C18B C19B C41B 139.8(15) . .
C38B C18B C19B C41B -7.0(17) . .
C04B C05B C20B C21B -147.0(12) . .
C06B C05B C20B C21B 0.8(17) . .
C04B C05B C20B C19B -1.4(17) . .
C06B C05B C20B C19B 146.4(13) . .
C18B C19B C20B C05B -0.8(15) . .
C41B C19B C20B C05B -148.0(11) . .
C18B C19B C20B C21B 147.0(9) . .
C41B C19B C20B C21B -0.2(8) . .
C05B C20B C21B C22B 4.5(18) . .
C19B C20B C21B C22B -146.4(14) . .
C05B C20B C21B C42B 151.2(11) . .
C19B C20B C21B C42B 0.2(7) . .
C20B C21B C22B C23B 145.3(15) . .
C42B C21B C22B C23B 4(2) . .
C20B C21B C22B C07B -10(2) . .
C42B C21B C22B C07B -151.0(15) . .
C06B C07B C22B C21B 9(2) . .
C08B C07B C22B C21B 145.3(15) . .
C06B C07B C22B C23B -144.9(15) . .
C08B C07B C22B C23B -9(2) . .
C21B C22B C23B C24B -159.2(14) . .
C07B C22B C23B C24B -4(2) . .
C21B C22B C23B C44B -5(3) . .
C07B C22B C23B C44B 150.0(16) . .
C44B C23B C24B C47B -6.3(17) . .
C22B C23B C24B C47B 150.1(14) . .
C44B C23B C24B C25B -143.7(13) . .
C22B C23B C24B C25B 12.7(18) . .
C09B C08B C25B C26B -4.3(19) . .
C07B C08B C25B C26B -151.6(10) . .
C09B C08B C25B C24B 142.4(14) . .
C07B C08B C25B C24B -5(2) . .
C23B C24B C25B C08B -9(2) . .
C47B C24B C25B C08B -149.7(18) . .
C23B C24B C25B C26B 140.9(12) . .
C47B C24B C25B C26B -0.1(8) . .
C08B C25B C26B C27B 12.4(18) . .
C24B C25B C26B C27B -140.0(14) . .
C08B C25B C26B C48B 152.7(15) . .
C24B C25B C26B C48B 0.2(4) . .
C48B C26B C27B C28B 6(2) . .
C25B C26B C27B C28B 141.9(15) . .
C48B C26B C27B C10B -148.4(14) . .
C25B C26B C27B C10B -12(2) . .
C11B C10B C27B C26B 154.5(16) . .
C09B C10B C27B C26B 4(2) . .
C11B C10B C27B C28B 1(2) . .
C09B C10B C27B C28B -149.7(18) . .
C26B C27B C28B C50B 0(2) . .
C10B C27B C28B C50B 153.6(16) . .
C26B C27B C28B C29B -150.4(16) . .
C10B C27B C28B C29B 3(2) . .
C50B C28B C29B C53B -7.9(19) . .
C27B C28B C29B C53B 145.4(15) . .
C50B C28B C29B C30B -157.7(12) . .
C27B C28B C29B C30B -4.5(19) . .
C10B C11B C30B C29B 1.1(17) . .
C12B C11B C30B C29B 148.9(11) . .
C10B C11B C30B C31B -147.7(11) . .
C12B C11B C30B C31B 0.1(4) . .
C53B C29B C30B C11B -151.5(8) . .
C28B C29B C30B C11B 2.4(14) . .
C53B C29B C30B C31B -7.6(13) . .
C28B C29B C30B C31B 146.3(10) . .
C14B C13B C31B C32B -10.1(19) . .
C12B C13B C31B C32B -150.3(12) . .
C14B C13B C31B C30B 139.7(16) . .
C12B C13B C31B C30B -0.5(8) . .
C11B C30B C31B C32B 148.9(12) . .
C29B C30B C31B C32B 0.8(16) . .
C11B C30B C31B C13B 0.3(4) . .
C29B C30B C31B C13B -147.8(12) . .
C13B C31B C32B C33B 1.3(16) . .
C30B C31B C32B C33B -143.9(11) . .
C13B C31B C32B C54B 148.7(11) . .
C30B C31B C32B C54B 3.5(16) . .
C31B C32B C33B C34B 7(2) . .
C54B C32B C33B C34B -136.2(17) . .
C31B C32B C33B C57B 148.8(11) . .
C54B C32B C33B C57B 5.7(16) . .
C15B C14B C34B C33B 151.2(14) . .
C13B C14B C34B C33B -3.1(19) . .
C15B C14B C34B C35B 9(2) . .
C13B C14B C34B C35B -145.4(15) . .
C32B C33B C34B C14B -6(2) . .
C57B C33B C34B C14B -149.1(13) . .
C32B C33B C34B C35B 144.3(17) . .
C57B C33B C34B C35B 1.3(8) . .
C58B C35B C34B C14B 143.7(17) . .
C36B C35B C34B C14B -8.3(17) . .
C58B C35B C34B C33B -0.4(4) . .
C36B C35B C34B C33B -152.4(12) . .
C58B C35B C36B C37B 8.8(18) . .
C34B C35B C36B C37B 150.3(11) . .
C58B C35B C36B C16B -139.5(12) . .
C34B C35B C36B C16B 2.1(13) . .
C15B C16B C36B C37B -142.4(13) . .
C17B C16B C36B C37B -0.4(14) . .
C15B C16B C36B C35B 3.4(15) . .
C17B C16B C36B C35B 145.5(11) . .
C35B C36B C37B C38B -147.3(12) . .
C16B C36B C37B C38B 1.9(18) . .
C35B C36B C37B C60B -5.2(17) . .
C16B C36B C37B C60B 144.1(12) . .
C36B C37B C38B C18B -1.5(18) . .
C60B C37B C38B C18B -147.6(14) . .
C36B C37B C38B C39B 145.9(15) . .
C60B C37B C38B C39B -0.1(7) . .
C17B C18B C38B C37B -0.5(18) . .
C19B C18B C38B C37B 147.8(11) . .
C17B C18B C38B C39B -143.4(13) . .
C19B C18B C38B C39B 4.9(15) . .
C37B C38B C39B C40B -147.4(14) . .
C18B C38B C39B C40B -1.0(18) . .
C37B C38B C39B C61B 0.0(4) . .
C18B C38B C39B C61B 146.5(12) . .
C61B C39B C40B C41B -145.1(10) . .
C38B C39B C40B C41B -1.7(17) . .
C61B C39B C40B C64B 3.0(14) . .
C38B C39B C40B C64B 146.4(13) . .
C39B C40B C41B C42B 141.6(13) . .
C64B C40B C41B C42B -4.9(18) . .
C39B C40B C41B C19B 0.0(15) . .
C64B C40B C41B C19B -146.5(12) . .
C20B C19B C41B C42B 0.1(7) . .
C18B C19B C41B C42B -141.4(12) . .
C20B C19B C41B C40B 146.3(10) . .
C18B C19B C41B C40B 4.8(17) . .
C40B C41B C42B C43B 1(2) . .
C19B C41B C42B C43B 146.3(14) . .
C40B C41B C42B C21B -145.3(12) . .
C19B C41B C42B C21B 0.1(4) . .
C22B C21B C42B C41B 145.9(16) . .
C20B C21B C42B C41B -0.2(4) . .
C22B C21B C42B C43B -2(2) . .
C20B C21B C42B C43B -148.3(14) . .
C41B C42B C43B C44B -141.6(17) . .
C21B C42B C43B C44B 1(2) . .
C41B C42B C43B C65B 7(2) . .
C21B C42B C43B C65B 150.0(13) . .
C24B C23B C44B C45B 4(2) . .
C22B C23B C44B C45B -149.6(16) . .
C24B C23B C44B C43B 157.7(14) . .
C22B C23B C44B C43B 4(2) . .
C42B C43B C44B C23B -2(2) . .
C65B C43B C44B C23B -149.0(16) . .
C42B C43B C44B C45B 151.5(18) . .
C65B C43B C44B C45B 5(2) . .
C23B C44B C45B C67B 142.1(14) . .
C43B C44B C45B C67B -11(2) . .
C23B C44B C45B C46B 4(2) . .
C43B C44B C45B C46B -149.7(14) . .
C67B C45B C46B C47B -149.5(13) . .
C44B C45B C46B C47B -7.4(18) . .
C67B C45B C46B C69B -1.9(9) . .
C44B C45B C46B C69B 140.2(13) . .
C45B C46B C47B C24B 5(2) . .
C69B C46B C47B C24B -132.8(17) . .
C45B C46B C47B C48B 149.7(10) . .
C69B C46B C47B C48B 12(2) . .
C23B C24B C47B C46B 2(2) . .
C25B C24B C47B C46B 145.2(18) . .
C23B C24B C47B C48B -143.3(11) . .
C25B C24B C47B C48B -0.1(9) . .
C27B C26B C48B C49B -9.9(18) . .
C25B C26B C48B C49B -150.9(14) . .
C27B C26B C48B C47B 140.7(14) . .
C25B C26B C48B C47B -0.2(4) . .
C46B C47B C48B C49B -4.6(16) . .
C24B C47B C48B C49B 149.3(15) . .
C46B C47B C48B C26B -153.7(15) . .
C24B C47B C48B C26B 0.2(8) . .
C26B C48B C49B C50B 8.9(19) . .
C47B C48B C49B C50B -136.6(13) . .
C26B C48B C49B C70B 145.5(12) . .
C47B C48B C49B C70B 0.1(16) . .
C48B C49B C50B C51B 140.8(14) . .
C70B C49B C50B C51B 1.2(8) . .
C48B C49B C50B C28B -2.8(19) . .
C70B C49B C50B C28B -142.4(15) . .
C29B C28B C50B C49B 152.0(12) . .
C27B C28B C50B C49B -2(2) . .
C29B C28B C50B C51B 14(2) . .
C27B C28B C50B C51B -139.5(16) . .
C49B C50B C51B C52B -150.6(13) . .
C28B C50B C51B C52B -10(2) . .
C49B C50B C51B C71B -1.6(10) . .
C28B C50B C51B C71B 138.8(16) . .
C50B C51B C52B C53B -1.9(16) . .
C71B C51B C52B C53B -147.5(11) . .
C50B C51B C52B C74B 146.4(12) . .
C71B C51B C52B C74B 0.9(15) . .
C51B C52B C53B C54B 152.5(11) . .
C74B C52B C53B C54B 0.4(4) . .
C51B C52B C53B C29B 7.7(14) . .
C74B C52B C53B C29B -144.4(9) . .
C30B C29B C53B C54B 10.9(13) . .
C28B C29B C53B C54B -140.4(14) . .
C30B C29B C53B C52B 149.0(9) . .
C28B C29B C53B C52B -2.2(16) . .
C52B C53B C54B C32B -148.2(10) . .
C29B C53B C54B C32B -7.4(15) . .
C52B C53B C54B C55B -0.5(7) . .
C29B C53B C54B C55B 140.3(10) . .
C33B C32B C54B C53B 142.7(12) . .
C31B C32B C54B C53B -0.5(16) . .
C33B C32B C54B C55B -2.2(17) . .
C31B C32B C54B C55B -145.4(11) . .
C53B C54B C55B C74B 0.4(8) . .
C32B C54B C55B C74B 150.1(10) . .
C53B C54B C55B C56B -145.3(14) . .
C32B C54B C55B C56B 4.3(18) . .
C74B C55B C56B C76B 6(2) . .
C54B C55B C56B C76B 147.4(16) . .
C74B C55B C56B C57B -150.9(13) . .
C54B C55B C56B C57B -10(2) . .
C76B C56B C57B C58B -4(3) . .
C55B C56B C57B C58B 152.1(14) . .
C76B C56B C57B C33B -141.6(19) . .
C55B C56B C57B C33B 15(2) . .
C32B C33B C57B C56B -12.8(19) . .
C34B C33B C57B C56B 137.6(18) . .
C32B C33B C57B C58B -152.1(11) . .
C34B C33B C57B C58B -1.7(9) . .
C56B C57B C58B C35B -144.8(15) . .
C33B C57B C58B C35B 1.5(8) . .
C56B C57B C58B C59B -0.6(19) . .
C33B C57B C58B C59B 145.7(13) . .
C36B C35B C58B C57B 141.4(14) . .
C34B C35B C58B C57B -0.7(4) . .
C36B C35B C58B C59B -7.4(17) . .
C34B C35B C58B C59B -149.4(11) . .
C57B C58B C59B C77B 4.0(19) . .
C35B C58B C59B C77B 146.7(12) . .
C57B C58B C59B C60B -140.5(12) . .
C35B C58B C59B C60B 2.2(15) . .
C77B C59B C60B C61B -0.2(17) . .
C58B C59B C60B C61B 143.8(11) . .
C77B C59B C60B C37B -144.2(13) . .
C58B C59B C60B C37B -0.2(17) . .
C36B C37B C60B C59B 1.9(19) . .
C38B C37B C60B C59B 148.3(12) . .
C36B C37B C60B C61B -146.2(14) . .
C38B C37B C60B C61B 0.2(9) . .
C59B C60B C61B C62B -5.0(16) . .
C37B C60B C61B C62B 144.5(13) . .
C59B C60B C61B C39B -149.6(10) . .
C37B C60B C61B C39B -0.1(7) . .
C40B C39B C61B C60B 149.5(11) . .
C38B C39B C61B C60B 0.1(4) . .
C40B C39B C61B C62B 5.0(15) . .
C38B C39B C61B C62B -144.5(13) . .
C60B C61B C62B C63B -149.5(13) . .
C39B C61B C62B C63B -8.6(19) . .
C60B C61B C62B C78B 6.8(18) . .
C39B C61B C62B C78B 147.6(13) . .
C78B C62B C63B C81B -13.9(18) . .
C61B C62B C63B C81B 141.9(13) . .
C78B C62B C63B C64B -152.2(12) . .
C61B C62B C63B C64B 3.6(18) . .
C81B C63B C64B C65B 0.1(8) . .
C62B C63B C64B C65B 145.3(10) . .
C81B C63B C64B C40B -140.1(11) . .
C62B C63B C64B C40B 5.2(16) . .
C39B C40B C64B C65B -146.1(9) . .
C41B C40B C64B C65B -0.4(16) . .
C39B C40B C64B C63B -8.5(16) . .
C41B C40B C64B C63B 137.2(11) . .
C63B C64B C65B C66B 0.0(7) . .
C40B C64B C65B C66B 144.8(11) . .
C63B C64B C65B C43B -135.3(13) . .
C40B C64B C65B C43B 9.5(16) . .
C42B C43B C65B C66B -147.0(13) . .
C44B C43B C65B C66B 2.1(17) . .
C42B C43B C65B C64B -13(2) . .
C44B C43B C65B C64B 136.3(14) . .
C64B C65B C66B C67B -144.8(14) . .
C43B C65B C66B C67B -3.1(16) . .
C64B C65B C66B C81B 0.0(4) . .
C43B C65B C66B C81B 141.6(12) . .
C65B C66B C67B C45B -4(2) . .
C81B C66B C67B C45B -145.9(11) . .
C65B C66B C67B C68B 149.0(12) . .
C81B C66B C67B C68B 6.8(15) . .
C46B C45B C67B C66B 156.7(13) . .
C44B C45B C67B C66B 11.2(19) . .
C46B C45B C67B C68B 1.8(8) . .
C44B C45B C67B C68B -143.8(13) . .
C66B C67B C68B C69B -157.0(13) . .
C45B C67B C68B C69B -0.9(4) . .
C66B C67B C68B C82B -21.6(18) . .
C45B C67B C68B C82B 134.5(15) . .
C82B C68B C69B C70B -0.5(19) . .
C67B C68B C69B C70B 142.7(17) . .
C82B C68B C69B C46B -143.5(12) . .
C67B C68B C69B C46B -0.3(4) . .
C47B C46B C69B C70B -14(2) . .
C45B C46B C69B C70B -150.9(13) . .
C47B C46B C69B C68B 138.7(17) . .
C45B C46B C69B C68B 1.4(8) . .
C68B C69B C70B C71B 6(2) . .
C46B C69B C70B C71B 148.6(10) . .
C68B C69B C70B C49B -135.3(15) . .
C46B C69B C70B C49B 6.9(18) . .
C50B C49B C70B C69B 142.2(17) . .
C48B C49B C70B C69B -1.7(19) . .
C50B C49B C70B C71B -0.4(5) . .
C48B C49B C70B C71B -144.3(13) . .
C69B C70B C71B C72B -11.2(17) . .
C49B C70B C71B C72B 137.2(15) . .
C69B C70B C71B C51B -149.0(15) . .
C49B C70B C71B C51B -0.6(4) . .
C52B C51B C71B C70B 150.4(13) . .
C50B C51B C71B C70B 1.4(8) . .
C52B C51B C71B C72B 8.2(17) . .
C50B C51B C71B C72B -140.9(13) . .
C70B C71B C72B C73B -142.9(12) . .
C51B C71B C72B C73B -9.2(17) . .
C70B C71B C72B C82B 9.9(17) . .
C51B C71B C72B C82B 143.5(11) . .
C71B C72B C73B C74B 1.2(16) . .
C82B C72B C73B C74B -150.5(10) . .
C71B C72B C73B C75B 153.2(12) . .
C82B C72B C73B C75B 1.6(16) . .
C72B C73B C74B C52B 8.0(14) . .
C75B C73B C74B C52B -146.3(10) . .
C72B C73B C74B C55B 145.3(11) . .
C75B C73B C74B C55B -9.1(14) . .
C51B C52B C74B C73B -9.3(13) . .
C53B C52B C74B C73B 142.6(9) . .
C51B C52B C74B C55B -152.1(10) . .
C53B C52B C74B C55B -0.1(4) . .
C54B C55B C74B C73B -141.6(11) . .
C56B C55B C74B C73B 5.0(17) . .
C54B C55B C74B C52B -0.2(7) . .
C56B C55B C74B C52B 146.5(13) . .
C74B C73B C75B C79B 152.7(9) . .
C72B C73B C75B C79B -0.5(14) . .
C74B C73B C75B C76B 3.2(16) . .
C72B C73B C75B C76B -150.0(12) . .
C57B C56B C76B C75B 143.2(17) . .
C55B C56B C76B C75B -11(2) . .
C57B C56B C76B C77B 6(3) . .
C55B C56B C76B C77B -149.0(15) . .
C79B C75B C76B C56B -144.1(15) . .
C73B C75B C76B C56B 7.0(19) . .
C79B C75B C76B C77B -0.1(4) . .
C73B C75B C76B C77B 151.0(12) . .
C60B C59B C77B C78B 3.3(19) . .
C58B C59B C77B C78B -140.4(13) . .
C60B C59B C77B C76B 140.8(12) . .
C58B C59B C77B C76B -2.8(18) . .
C56B C76B C77B C59B -2(2) . .
C75B C76B C77B C59B -142.2(14) . .
C56B C76B C77B C78B 140.8(17) . .
C75B C76B C77B C78B 0.2(8) . .
C63B C62B C78B C77B 153.5(12) . .
C61B C62B C78B C77B -4(2) . .
C63B C62B C78B C79B 15(2) . .
C61B C62B C78B C79B -142.0(12) . .
C59B C77B C78B C62B -1.2(19) . .
C76B C77B C78B C62B -142.1(14) . .
C59B C77B C78B C79B 140.7(14) . .
C76B C77B C78B C79B -0.1(10) . .
C76B C75B C79B C80B 149.8(18) . .
C73B C75B C79B C80B -4.4(19) . .
C76B C75B C79B C78B 0.0(4) . .
C73B C75B C79B C78B -154.1(10) . .
C62B C78B C79B C75B 145.0(14) . .
C77B C78B C79B C75B 0.1(8) . .
C62B C78B C79B C80B -6.8(17) . .
C77B C78B C79B C80B -151.7(17) . .
C75B C79B C80B C81B -150.7(11) . .
C78B C79B C80B C81B -5(2) . .
C75B C79B C80B C82B 7(3) . .
C78B C79B C80B C82B 153.6(13) . .
C62B C63B C81B C80B 2.5(16) . .
C64B C63B C81B C80B 143.3(12) . .
C62B C63B C81B C66B -140.9(13) . .
C64B C63B C81B C66B -0.1(7) . .
C79B C80B C81B C63B 7(2) . .
C82B C80B C81B C63B -150.3(13) . .
C79B C80B C81B C66B 144.8(16) . .
C82B C80B C81B C66B -12(2) . .
C67B C66B C81B C63B 149.5(13) . .
C65B C66B C81B C63B 0.1(4) . .
C67B C66B C81B C80B 8.8(17) . .
C65B C66B C81B C80B -140.6(15) . .
C69B C68B C82B C72B -1.2(16) . .
C67B C68B C82B C72B -135.1(14) . .
C69B C68B C82B C80B 150.7(12) . .
C67B C68B C82B C80B 16.8(19) . .
C73B C72B C82B C68B 150.8(12) . .
C71B C72B C82B C68B -3.1(17) . .
C73B C72B C82B C80B 1.8(17) . .
C71B C72B C82B C80B -152.1(14) . .
C79B C80B C82B C68B -158.4(15) . .
C81B C80B C82B C68B 0(2) . .
C79B C80B C82B C72B -6(2) . .
C81B C80B C82B C72B 152.4(14) . .
C01P C02P C03P C03P -100.0(3) . 6
C01P C02P C03P C04P 75.5(4) . .
C04P N1 C04P C05P -180.0(2) 6 .
Ni1 N1 C04P C05P -0.9(5) . .
C04P N1 C04P C03P -2.1(4) 6 .
Ni1 N1 C04P C03P 177.0(2) . .
C03P C03P C04P C05P 179.3(3) 6 .
C02P C03P C04P C05P 2.9(5) . .
C03P C03P C04P N1 1.4(3) 6 .
C02P C03P C04P N1 -175.0(3) . .
N1 C04P C05P C06P 1.9(5) . .
C03P C04P C05P C06P -175.7(3) . .
C04P C05P C06P N2 -1.0(5) . .
C04P C05P C06P C07P 176.5(3) . .
C13P N2 C06P C05P 178.2(3) . .
Ni1 N2 C06P C05P -0.9(4) . .
C13P N2 C06P C07P 0.4(3) . .
Ni1 N2 C06P C07P -178.7(2) . .
C05P C06P C07P C12P -178.5(3) . .
N2 C06P C07P C12P -0.7(4) . .
C05P C06P C07P C08P -0.8(5) . .
N2 C06P C07P C08P 177.1(3) . .
C12P C07P C08P C09P 100.9(5) . .
C06P C07P C08P C09P -76.3(5) . .
C06P C07P C12P C13P 0.6(4) . .
C08P C07P C12P C13P -176.9(4) . .
C06P C07P C12P C11P 178.1(4) . .
C08P C07P C12P C11P 0.5(7) . .
C10P C11P C12P C07P -102.3(5) . .
C10P C11P C12P C13P 74.7(5) . .
C06P N2 C13P C14P -179.8(3) . .
Ni1 N2 C13P C14P -0.7(4) . .
C06P N2 C13P C12P 0.0(3) . .
Ni1 N2 C13P C12P 179.1(2) . .
C07P C12P C13P C14P 179.4(3) . .
C11P C12P C13P C14P 1.8(5) . .
C07P C12P C13P N2 -0.4(4) . .
C11P C12P C13P N2 -178.0(3) . .
N2 C13P C14P C15P 2.0(5) . .
C12P C13P C14P C15P -177.8(3) . .
C15P N3 C15P C14P 179.0(2) 6 .
Ni1 N3 C15P C14P 2.3(5) . .
C15P N3 C15P C16P -0.2(4) 6 .
Ni1 N3 C15P C16P -176.9(2) . .
C13P C14P C15P N3 -2.8(5) . .
C13P C14P C15P C16P 176.3(3) . .
N3 C15P C16P C16P 0.1(3) . 6
C14P C15P C16P C16P -179.1(3) . 6
N3 C15P C16P C17P 175.3(3) . .
C14P C15P C16P C17P -3.9(5) . .
C16P C16P C17P C18P 95.4(3) 6 .
C15P C16P C17P C18P -78.6(4) . .
C06S C01S C02S C03S 0.000(1) . .
C01S C02S C03S C04S 0.000(1) . .
C02S C01S C06S C05S 0.000(2) . .
C04S C05S C06S C01S 0.000(1) . .
C02S C03S C04S C07S 180.000(1) . .
C02S C03S C04S C05S 0.000(1) . .
C06S C05S C04S C07S 180.000(1) . .
C06S C05S C04S C03S 0.000(1) . .
